data_7159826
loop_
_publ_author_name
'Cheng, Ling-Chao'
'Wang, Zhihua'
'He, Xinglei'
'Liang, Wangfu'
'Ye, Ke-Yin'

_publ_section_title
;
 Cobalt-catalyzed amination of aziridines and azetidines toward 1,2- and
 1,3-diamines.
;
_journal_issue 13
_journal_name_full 'Organic &amp; biomolecular chemistry'
_journal_page_first 2554
_journal_page_last 2557
_journal_paper_doi 10.1039/d4ob00168k
_journal_volume 22
_journal_year 2024
_chemical_formula_moiety 'C27 H26 N2 O6 S3'
_chemical_formula_sum 'C27 H26 N2 O6 S3'
_chemical_formula_weight 570.68
_space_group_crystal_system triclinic
_space_group_IT_number 2
_space_group_name_Hall '-P 1'
_space_group_name_H-M_alt 'P -1'
_atom_sites_solution_hydrogens geom
_atom_sites_solution_primary dual
_audit_creation_date 2022-01-15
_audit_creation_method
;
Olex2 1.3
(compiled 2020.11.12 svn.r5f609507 for OlexSys, GUI svn.r6408)
;
_audit_update_record
;
2022-01-17 deposited with the CCDC.	2024-03-01 downloaded from the CCDC.
;
_cell_angle_alpha 73.30(3)
_cell_angle_beta 70.165(18)
_cell_angle_gamma 72.632(17)
_cell_formula_units_Z 2
_cell_length_a 10.094(4)
_cell_length_b 10.648(6)
_cell_length_c 13.883(9)
_cell_measurement_reflns_used 9366
_cell_measurement_temperature 296.15
_cell_measurement_theta_max 25.201
_cell_measurement_theta_min 2.329
_cell_volume 1310.5(13)
_computing_cell_refinement 'SAINT V8.38A (Bruker, 2018)'
_computing_data_reduction 'SAINT V8.38A (Bruker, 2018)'
_computing_molecular_graphics 'Olex2 1.3 (Dolomanov et al., 2009)'
_computing_publication_material 'Olex2 1.3 (Dolomanov et al., 2009)'
_computing_structure_refinement 'SHELXL 2018/3 (Sheldrick, 2015)'
_computing_structure_solution 'SHELXT  (Sheldrick, 2015)'
_diffrn_ambient_temperature 296.15
_diffrn_measured_fraction_theta_full 0.964
_diffrn_measured_fraction_theta_max 0.964
_diffrn_measurement_device_type 'CCD area detector'
_diffrn_measurement_method 'phi and omega scans'
_diffrn_radiation_monochromator graphite
_diffrn_radiation_type MoK\a
_diffrn_radiation_wavelength 0.71073
_diffrn_reflns_av_R_equivalents 0.0384
_diffrn_reflns_av_unetI/netI 0.0291
_diffrn_reflns_Laue_measured_fraction_full 0.964
_diffrn_reflns_Laue_measured_fraction_max 0.964
_diffrn_reflns_limit_h_max 12
_diffrn_reflns_limit_h_min -12
_diffrn_reflns_limit_k_max 12
_diffrn_reflns_limit_k_min -12
_diffrn_reflns_limit_l_max 16
_diffrn_reflns_limit_l_min -16
_diffrn_reflns_number 30688
_diffrn_reflns_point_group_measured_fraction_full 0.964
_diffrn_reflns_point_group_measured_fraction_max 0.964
_diffrn_reflns_theta_full 25.223
_diffrn_reflns_theta_max 25.223
_diffrn_reflns_theta_min 2.048
_diffrn_source_current 1.4
_diffrn_source_power 0.07
_diffrn_source_voltage 50.0
_exptl_absorpt_coefficient_mu 0.329
_exptl_absorpt_correction_T_max 0.7452
_exptl_absorpt_correction_T_min 0.6017
_exptl_absorpt_correction_type multi-scan
_exptl_crystal_colour colourless
_exptl_crystal_colour_primary colourless
_exptl_crystal_density_diffrn 1.446
_exptl_crystal_description plate
_exptl_crystal_F_000 596
_exptl_crystal_size_max 0.12
_exptl_crystal_size_mid 0.11
_exptl_crystal_size_min 0.1
_refine_diff_density_max 1.285
_refine_diff_density_min -1.308
_refine_diff_density_rms 0.233
_refine_ls_extinction_method none
_refine_ls_goodness_of_fit_ref 1.415
_refine_ls_hydrogen_treatment constr
_refine_ls_matrix_type full
_refine_ls_number_parameters 344
_refine_ls_number_reflns 4557
_refine_ls_number_restraints 0
_refine_ls_restrained_S_all 1.415
_refine_ls_R_factor_all 0.1032
_refine_ls_R_factor_gt 0.0936
_refine_ls_shift/su_max 0.000
_refine_ls_shift/su_mean 0.000
_refine_ls_structure_factor_coef Fsqd
_refine_ls_weighting_details 'w=1/[\s^2^(Fo^2^)+(0.2000P)^2^] where P=(Fo^2^+2Fc^2^)/3'
_refine_ls_weighting_scheme calc
_refine_ls_wR_factor_gt 0.2768
_refine_ls_wR_factor_ref 0.3043
_reflns_Friedel_coverage 0.000
_reflns_number_gt 3951
_reflns_number_total 4557
_reflns_threshold_expression 'I > 2\s(I)'
_cod_data_source_file d4ob00168k2.cif
_cod_data_source_block hxl02_0m
_cod_depositor_comments 'Adding full bibliography for 7159826--7159827.cif.'
_cod_database_code 7159826
_shelx_shelxl_version_number 2018/3
_shelx_space_group_comment
;
The symmetry employed for this shelxl refinement is uniquely defined
by the following loop, which should always be used as a source of
symmetry information in preference to the above space-group names.
They are only intended as comments.
;
_shelx_estimated_absorpt_t_max 0.968
_shelx_estimated_absorpt_t_min 0.962
_olex2_refinement_description
;
1. Others
 Fixed Uiso: H1A(0.063) H1B(0.063) H1C(0.063) H3(0.038) H4(0.034) H6(0.038)
 H7(0.038) H8A(0.032) H8B(0.032) H9(0.03) H11(0.044) H12(0.056) H13(0.055)
 H14(0.049) H15(0.037) H17(0.038) H18(0.051) H19(0.053) H20(0.045) H21(0.035)
 H23(0.049) H24(0.058) H25(0.053) H26(0.054) H27(0.04) H1(0.031)
 Fixed X: H1A(0.207618) H1B(0.288379) H1C(0.119668) H3(0.012517) H4(0.032992)
 H6(0.457221) H7(0.435608) H8A(0.143958) H8B(0.205347) H9(0.417564)
 H11(0.509142) H12(0.55834) H13(0.425962) H14(0.241387) H15(0.192816)
 H17(0.10296) H18(0.121114) H19(0.159314) H20(0.174157) H21(0.154894)
 H23(0.218987) H24(0.159366) H25(0.220694) H26(0.326809) H27(0.394673)
 H1(0.404486)
 Fixed Y: H1A(1.120801) H1B(1.157318) H1C(1.178874) H3(1.001111) H4(0.787441)
 H6(0.700534) H7(0.914874) H8A(0.60243) H8B(0.728738) H9(0.627085)
 H11(0.512108) H12(0.304746) H13(0.148566) H14(0.196287) H15(0.403238)
 H17(0.881166) H18(0.805747) H19(0.57926) H20(0.427132) H21(0.497407)
 H23(1.109837) H24(1.288814) H25(1.260037) H26(1.049415) H27(0.869338)
 H1(0.508439)
 Fixed Z: H1A(0.172814) H1B(0.236053) H1C(0.273682) H3(0.389984) H4(0.492592)
 H6(0.343758) H7(0.242681) H8A(0.719243) H8B(0.648977) H9(0.710651)
 H11(0.863467) H12(0.972987) H13(1.003375) H14(0.925561) H15(0.813853)
 H17(1.050536) H18(1.222488) H19(1.29459) H20(1.203434) H21(1.031824)
 H23(0.781052) H24(0.650891) H25(0.481149) H26(0.443747) H27(0.571265)
 H1(0.60426)
;
_olex2_submission_special_instructions 'No special instructions were received'

loop_
_space_group_symop_operation_xyz
'x, y, z'
'-x, -y, -z'

loop_
_atom_site_label
_atom_site_type_symbol
_atom_site_fract_x
_atom_site_fract_y
_atom_site_fract_z
_atom_site_U_iso_or_equiv
_atom_site_adp_type
_atom_site_occupancy
_atom_site_site_symmetry_order
_atom_site_calc_flag
_atom_site_refinement_flags_posn
_atom_site_refinement_flags_adp
_atom_site_refinement_flags_occupancy
_atom_site_disorder_assembly
_atom_site_disorder_group
C1 C 0.2081(5) 1.1225(5) 0.2415(3) 0.0418(11) Uani 1 1 d . . . . .
H1A H 0.207618 1.120801 0.172814 0.063 Uiso 1 1 calc R U . . .
H1B H 0.288379 1.157318 0.236053 0.063 Uiso 1 1 calc R U . . .
H1C H 0.119668 1.178874 0.273682 0.063 Uiso 1 1 calc R U . . .
C2 C 0.2217(4) 0.9838(4) 0.3061(3) 0.0288(9) Uani 1 1 d . . . . .
C3 C 0.1023(4) 0.9415(4) 0.3811(3) 0.0318(10) Uani 1 1 d . . . . .
H3 H 0.012517 1.001111 0.389984 0.038 Uiso 1 1 calc R U . . .
C4 C 0.1137(4) 0.8134(4) 0.4424(3) 0.0283(9) Uani 1 1 d . . . . .
H4 H 0.032992 0.787441 0.492592 0.034 Uiso 1 1 calc R U . . .
C5 C 0.2455(4) 0.7251(4) 0.4285(2) 0.0223(8) Uani 1 1 d . . . . .
C6 C 0.3684(4) 0.7616(4) 0.3531(3) 0.0320(10) Uani 1 1 d . . . . .
H6 H 0.457221 0.700534 0.343758 0.038 Uiso 1 1 calc R U . . .
C7 C 0.3547(4) 0.8897(4) 0.2932(3) 0.0318(10) Uani 1 1 d . . . . .
H7 H 0.435608 0.914874 0.242681 0.038 Uiso 1 1 calc R U . . .
C8 C 0.2318(4) 0.6345(4) 0.6812(3) 0.0269(9) Uani 1 1 d . . . . .
H8A H 0.143958 0.602430 0.719243 0.032 Uiso 1 1 calc R U . . .
H8B H 0.205347 0.728738 0.648977 0.032 Uiso 1 1 calc R U . . .
C9 C 0.3212(4) 0.6172(4) 0.7559(3) 0.0253(9) Uani 1 1 d . . . . .
H9 H 0.417564 0.627085 0.710651 0.030 Uiso 1 1 calc R U . . .
C10 C 0.3447(4) 0.4796(4) 0.8281(3) 0.0250(9) Uani 1 1 d . . . . .
C11 C 0.4552(4) 0.4491(5) 0.8757(3) 0.0365(10) Uani 1 1 d . . . . .
H11 H 0.509142 0.512108 0.863467 0.044 Uiso 1 1 calc R U . . .
C12 C 0.4847(5) 0.3249(5) 0.9412(3) 0.0465(13) Uani 1 1 d . . . . .
H12 H 0.558340 0.304746 0.972987 0.056 Uiso 1 1 calc R U . . .
C13 C 0.4055(5) 0.2316(5) 0.9593(3) 0.0456(13) Uani 1 1 d . . . . .
H13 H 0.425962 0.148566 1.003375 0.055 Uiso 1 1 calc R U . . .
C14 C 0.2950(5) 0.2598(5) 0.9126(3) 0.0410(11) Uani 1 1 d . . . . .
H14 H 0.241387 0.196287 0.925561 0.049 Uiso 1 1 calc R U . . .
C15 C 0.2656(4) 0.3840(4) 0.8462(3) 0.0305(9) Uani 1 1 d . . . . .
H15 H 0.192816 0.403238 0.813853 0.037 Uiso 1 1 calc R U . . .
C16 C 0.1262(4) 0.6974(4) 1.0269(3) 0.0254(9) Uani 1 1 d . . . . .
C17 C 0.1168(4) 0.7900(4) 1.0812(3) 0.0314(9) Uani 1 1 d . . . . .
H17 H 0.102960 0.881166 1.050536 0.038 Uiso 1 1 calc R U . . .
C18 C 0.1284(5) 0.7447(5) 1.1837(3) 0.0421(11) Uani 1 1 d . . . . .
H18 H 0.121114 0.805747 1.222488 0.051 Uiso 1 1 calc R U . . .
C19 C 0.1505(5) 0.6091(5) 1.2267(3) 0.0440(12) Uani 1 1 d . . . . .
H19 H 0.159314 0.579260 1.294590 0.053 Uiso 1 1 calc R U . . .
C20 C 0.1599(5) 0.5181(5) 1.1722(3) 0.0374(11) Uani 1 1 d . . . . .
H20 H 0.174157 0.427132 1.203434 0.045 Uiso 1 1 calc R U . . .
C21 C 0.1483(4) 0.5592(4) 1.0698(3) 0.0289(9) Uani 1 1 d . . . . .
H21 H 0.154894 0.497407 1.031824 0.035 Uiso 1 1 calc R U . . .
C22 C 0.3115(4) 0.9737(4) 0.6890(3) 0.0276(9) Uani 1 1 d . . . . .
C23 C 0.2420(5) 1.0980(5) 0.7130(3) 0.0407(11) Uani 1 1 d . . . . .
H23 H 0.218987 1.109837 0.781052 0.049 Uiso 1 1 calc R U . . .
C24 C 0.2068(5) 1.2047(5) 0.6352(4) 0.0481(13) Uani 1 1 d . . . . .
H24 H 0.159366 1.288814 0.650891 0.058 Uiso 1 1 calc R U . . .
C25 C 0.2418(5) 1.1872(5) 0.5339(4) 0.0444(12) Uani 1 1 d . . . . .
H25 H 0.220694 1.260037 0.481149 0.053 Uiso 1 1 calc R U . . .
C26 C 0.3080(5) 1.0615(6) 0.5113(3) 0.0453(13) Uani 1 1 d . . . . .
H26 H 0.326809 1.049415 0.443747 0.054 Uiso 1 1 calc R U . . .
C27 C 0.3467(4) 0.9533(5) 0.5872(3) 0.0334(10) Uani 1 1 d . . . . .
H27 H 0.394673 0.869338 0.571265 0.040 Uiso 1 1 calc R U . . .
N1 N 0.3203(3) 0.5565(3) 0.6009(2) 0.0262(8) Uani 1 1 d . . . . .
H1 H 0.404486 0.508439 0.604260 0.031 Uiso 1 1 calc R U . . .
N2 N 0.2681(3) 0.7286(3) 0.8153(2) 0.0227(7) Uani 1 1 d . . . . .
O1 O 0.3698(3) 0.4706(3) 0.4450(2) 0.0300(7) Uani 1 1 d . . . . .
O2 O 0.1172(3) 0.5374(3) 0.5517(2) 0.0321(7) Uani 1 1 d . . . . .
O3 O 0.0410(3) 0.8927(3) 0.8841(2) 0.0300(7) Uani 1 1 d . . . . .
O4 O 0.0347(2) 0.6618(3) 0.88582(18) 0.0254(6) Uani 1 1 d . . . . .
O5 O 0.3393(3) 0.8900(3) 0.8773(2) 0.0362(8) Uani 1 1 d . . . . .
O6 O 0.5139(3) 0.7736(3) 0.7383(2) 0.0371(8) Uani 1 1 d . . . . .
S1 S 0.25961(9) 0.56074(10) 0.50650(7) 0.0246(4) Uani 1 1 d . . . . .
S2 S 0.10221(9) 0.75162(9) 0.90065(6) 0.0223(4) Uani 1 1 d . . . . .
S3 S 0.36941(10) 0.84129(10) 0.78551(7) 0.0275(4) Uani 1 1 d . . . . .

loop_
_atom_site_aniso_label
_atom_site_aniso_U_11
_atom_site_aniso_U_22
_atom_site_aniso_U_33
_atom_site_aniso_U_23
_atom_site_aniso_U_13
_atom_site_aniso_U_12
C1 0.037(2) 0.037(3) 0.046(3) 0.012(2) -0.021(2) -0.011(2)
C2 0.030(2) 0.036(2) 0.0234(19) 0.0026(16) -0.0158(16) -0.0102(17)
C3 0.0241(19) 0.042(2) 0.026(2) -0.0038(17) -0.0121(16) 0.0000(17)
C4 0.0217(18) 0.041(2) 0.0179(18) -0.0016(16) -0.0060(14) -0.0050(16)
C5 0.0244(18) 0.028(2) 0.0130(16) 0.0002(14) -0.0074(14) -0.0052(15)
C6 0.0211(19) 0.040(2) 0.026(2) -0.0018(17) -0.0025(15) -0.0020(16)
C7 0.026(2) 0.040(2) 0.024(2) 0.0015(17) -0.0034(16) -0.0112(17)
C8 0.0219(18) 0.037(2) 0.0178(18) 0.0000(16) -0.0088(14) -0.0033(16)
C9 0.0179(17) 0.037(2) 0.0167(17) 0.0006(16) -0.0058(14) -0.0038(15)
C10 0.0213(18) 0.034(2) 0.0125(16) -0.0010(15) -0.0041(13) -0.0001(15)
C11 0.024(2) 0.050(3) 0.028(2) 0.0015(19) -0.0125(16) -0.0012(18)
C12 0.035(2) 0.057(3) 0.029(2) 0.007(2) -0.0155(18) 0.007(2)
C13 0.048(3) 0.039(3) 0.023(2) 0.0086(18) -0.0068(19) 0.011(2)
C14 0.049(3) 0.036(3) 0.026(2) 0.0008(18) -0.0020(18) -0.009(2)
C15 0.032(2) 0.034(2) 0.0227(19) -0.0001(16) -0.0086(16) -0.0073(17)
C16 0.0186(17) 0.040(2) 0.0159(17) 0.0012(16) -0.0059(13) -0.0102(16)
C17 0.032(2) 0.038(2) 0.025(2) -0.0100(17) -0.0049(16) -0.0080(17)
C18 0.050(3) 0.060(3) 0.021(2) -0.012(2) -0.0074(19) -0.020(2)
C19 0.049(3) 0.063(3) 0.020(2) 0.003(2) -0.0130(19) -0.019(2)
C20 0.041(2) 0.049(3) 0.0173(19) 0.0062(18) -0.0091(17) -0.015(2)
C21 0.0277(19) 0.039(2) 0.0181(18) -0.0007(16) -0.0063(15) -0.0102(17)
C22 0.0264(19) 0.035(2) 0.0208(19) 0.0046(16) -0.0069(15) -0.0154(17)
C23 0.048(3) 0.045(3) 0.028(2) 0.0020(19) -0.0079(19) -0.021(2)
C24 0.049(3) 0.037(3) 0.050(3) 0.009(2) -0.013(2) -0.014(2)
C25 0.043(3) 0.049(3) 0.039(3) 0.019(2) -0.022(2) -0.023(2)
C26 0.043(3) 0.075(4) 0.024(2) 0.012(2) -0.0161(19) -0.035(3)
C27 0.035(2) 0.044(3) 0.027(2) 0.0008(17) -0.0101(17) -0.0237(19)
N1 0.0222(16) 0.0349(19) 0.0170(15) -0.0025(13) -0.0090(12) 0.0013(13)
N2 0.0198(15) 0.0292(18) 0.0160(15) -0.0011(12) -0.0042(12) -0.0055(13)
O1 0.0313(15) 0.0327(16) 0.0252(14) -0.0055(12) -0.0105(11) -0.0033(12)
O2 0.0262(14) 0.0399(17) 0.0282(14) 0.0037(12) -0.0092(11) -0.0127(12)
O3 0.0259(14) 0.0285(15) 0.0295(15) -0.0027(11) -0.0092(11) 0.0013(11)
O4 0.0180(13) 0.0372(16) 0.0215(13) -0.0031(11) -0.0062(10) -0.0091(11)
O5 0.0419(17) 0.0475(19) 0.0234(14) 0.0055(13) -0.0143(12) -0.0220(14)
O6 0.0220(14) 0.0493(19) 0.0375(16) 0.0013(14) -0.0088(12) -0.0137(13)
S1 0.0225(6) 0.0323(7) 0.0167(6) 0.0005(4) -0.0078(4) -0.0052(4)
S2 0.0170(5) 0.0297(6) 0.0169(5) -0.0006(4) -0.0060(4) -0.0032(4)
S3 0.0237(6) 0.0399(7) 0.0203(6) 0.0036(4) -0.0095(4) -0.0145(5)

loop_
_atom_type_symbol
_atom_type_description
_atom_type_scat_dispersion_real
_atom_type_scat_dispersion_imag
_atom_type_scat_source
C C 0.0033 0.0016 'International Tables Vol C Tables 4.2.6.8 and 6.1.1.4'
H H 0.0000 0.0000 'International Tables Vol C Tables 4.2.6.8 and 6.1.1.4'
N N 0.0061 0.0033 'International Tables Vol C Tables 4.2.6.8 and 6.1.1.4'
O O 0.0106 0.0060 'International Tables Vol C Tables 4.2.6.8 and 6.1.1.4'
S S 0.1246 0.1234 'International Tables Vol C Tables 4.2.6.8 and 6.1.1.4'

loop_
_geom_angle_atom_site_label_1
_geom_angle_atom_site_label_2
_geom_angle_atom_site_label_3
_geom_angle
_geom_angle_site_symmetry_1
_geom_angle_site_symmetry_3
_geom_angle_publ_flag
H1A C1 H1B 109.5 . . ?
H1A C1 H1C 109.5 . . ?
H1B C1 H1C 109.5 . . ?
C2 C1 H1A 109.5 . . ?
C2 C1 H1B 109.5 . . ?
C2 C1 H1C 109.5 . . ?
C3 C2 C1 121.2(4) . . ?
C3 C2 C7 117.4(4) . . ?
C7 C2 C1 121.4(4) . . ?
C2 C3 H3 119.1 . . ?
C4 C3 C2 121.7(4) . . ?
C4 C3 H3 119.1 . . ?
C3 C4 H4 120.4 . . ?
C5 C4 C3 119.2(3) . . ?
C5 C4 H4 120.4 . . ?
C4 C5 C6 121.5(4) . . ?
C4 C5 S1 119.1(3) . . ?
C6 C5 S1 119.4(3) . . ?
C5 C6 H6 120.8 . . ?
C7 C6 C5 118.4(4) . . ?
C7 C6 H6 120.8 . . ?
C2 C7 H7 119.1 . . ?
C6 C7 C2 121.8(3) . . ?
C6 C7 H7 119.1 . . ?
H8A C8 H8B 108.5 . . ?
C9 C8 H8A 110.2 . . ?
C9 C8 H8B 110.2 . . ?
N1 C8 H8A 110.2 . . ?
N1 C8 H8B 110.2 . . ?
N1 C8 C9 107.8(3) . . ?
C8 C9 H9 105.3 . . ?
C10 C9 C8 115.8(3) . . ?
C10 C9 H9 105.3 . . ?
N2 C9 C8 112.4(3) . . ?
N2 C9 H9 105.3 . . ?
N2 C9 C10 111.6(3) . . ?
C11 C10 C9 116.7(4) . . ?
C15 C10 C9 123.8(3) . . ?
C15 C10 C11 119.5(4) . . ?
C10 C11 H11 120.0 . . ?
C12 C11 C10 120.1(4) . . ?
C12 C11 H11 120.0 . . ?
C11 C12 H12 120.0 . . ?
C13 C12 C11 120.1(4) . . ?
C13 C12 H12 120.0 . . ?
C12 C13 H13 119.6 . . ?
C12 C13 C14 120.8(4) . . ?
C14 C13 H13 119.6 . . ?
C13 C14 H14 120.4 . . ?
C13 C14 C15 119.3(4) . . ?
C15 C14 H14 120.4 . . ?
C10 C15 H15 119.9 . . ?
C14 C15 C10 120.3(4) . . ?
C14 C15 H15 119.9 . . ?
C17 C16 C21 122.5(4) . . ?
C17 C16 S2 119.7(3) . . ?
C21 C16 S2 117.7(3) . . ?
C16 C17 H17 120.7 . . ?
C16 C17 C18 118.6(4) . . ?
C18 C17 H17 120.7 . . ?
C17 C18 H18 120.2 . . ?
C19 C18 C17 119.5(4) . . ?
C19 C18 H18 120.2 . . ?
C18 C19 H19 119.3 . . ?
C20 C19 C18 121.4(4) . . ?
C20 C19 H19 119.3 . . ?
C19 C20 H20 119.6 . . ?
C19 C20 C21 120.9(4) . . ?
C21 C20 H20 119.6 . . ?
C16 C21 H21 121.4 . . ?
C20 C21 C16 117.1(4) . . ?
C20 C21 H21 121.4 . . ?
C23 C22 C27 121.4(4) . . ?
C23 C22 S3 119.3(3) . . ?
C27 C22 S3 119.2(3) . . ?
C22 C23 H23 120.3 . . ?
C24 C23 C22 119.3(4) . . ?
C24 C23 H23 120.3 . . ?
C23 C24 H24 119.9 . . ?
C23 C24 C25 120.3(5) . . ?
C25 C24 H24 119.9 . . ?
C24 C25 H25 120.0 . . ?
C26 C25 C24 119.9(4) . . ?
C26 C25 H25 120.0 . . ?
C25 C26 H26 119.5 . . ?
C25 C26 C27 121.0(4) . . ?
C27 C26 H26 119.5 . . ?
C22 C27 H27 121.0 . . ?
C26 C27 C22 118.0(5) . . ?
C26 C27 H27 121.0 . . ?
C8 N1 H1 120.1 . . ?
C8 N1 S1 119.8(2) . . ?
S1 N1 H1 120.1 . . ?
C9 N2 S2 121.2(2) . . ?
C9 N2 S3 118.6(2) . . ?
S3 N2 S2 119.9(2) . . ?
N1 S1 C5 108.02(17) . . ?
O1 S1 C5 108.09(17) . . ?
O1 S1 N1 105.45(16) . . ?
O2 S1 C5 107.54(17) . . ?
O2 S1 N1 107.34(16) . . ?
O2 S1 O1 119.90(18) . . ?
N2 S2 C16 106.96(16) . . ?
O3 S2 C16 108.49(19) . . ?
O3 S2 N2 107.20(16) . . ?
O4 S2 C16 108.56(17) . . ?
O4 S2 N2 104.36(16) . . ?
O4 S2 O3 120.48(16) . . ?
N2 S3 C22 106.91(17) . . ?
O5 S3 C22 109.2(2) . . ?
O5 S3 N2 107.01(16) . . ?
O5 S3 O6 120.12(18) . . ?
O6 S3 C22 107.80(18) . . ?
O6 S3 N2 105.10(18) . . ?

loop_
_geom_bond_atom_site_label_1
_geom_bond_atom_site_label_2
_geom_bond_distance
_geom_bond_site_symmetry_2
_geom_bond_publ_flag
C1 H1A 0.9600 . ?
C1 H1B 0.9600 . ?
C1 H1C 0.9600 . ?
C1 C2 1.485(6) . ?
C2 C3 1.394(5) . ?
C2 C7 1.406(6) . ?
C3 H3 0.9300 . ?
C3 C4 1.379(6) . ?
C4 H4 0.9300 . ?
C4 C5 1.369(5) . ?
C5 C6 1.399(5) . ?
C5 S1 1.767(4) . ?
C6 H6 0.9300 . ?
C6 C7 1.373(6) . ?
C7 H7 0.9300 . ?
C8 H8A 0.9700 . ?
C8 H8B 0.9700 . ?
C8 C9 1.533(5) . ?
C8 N1 1.464(5) . ?
C9 H9 0.9800 . ?
C9 C10 1.523(5) . ?
C9 N2 1.503(5) . ?
C10 C11 1.395(5) . ?
C10 C15 1.393(6) . ?
C11 H11 0.9300 . ?
C11 C12 1.387(6) . ?
C12 H12 0.9300 . ?
C12 C13 1.372(8) . ?
C13 H13 0.9300 . ?
C13 C14 1.391(7) . ?
C14 H14 0.9300 . ?
C14 C15 1.392(6) . ?
C15 H15 0.9300 . ?
C16 C17 1.368(6) . ?
C16 C21 1.400(6) . ?
C16 S2 1.757(4) . ?
C17 H17 0.9300 . ?
C17 C18 1.399(6) . ?
C18 H18 0.9300 . ?
C18 C19 1.376(7) . ?
C19 H19 0.9300 . ?
C19 C20 1.356(7) . ?
C20 H20 0.9300 . ?
C20 C21 1.396(5) . ?
C21 H21 0.9300 . ?
C22 C23 1.377(7) . ?
C22 C27 1.399(6) . ?
C22 S3 1.755(4) . ?
C23 H23 0.9300 . ?
C23 C24 1.377(6) . ?
C24 H24 0.9300 . ?
C24 C25 1.382(7) . ?
C25 H25 0.9300 . ?
C25 C26 1.379(8) . ?
C26 H26 0.9300 . ?
C26 C27 1.380(6) . ?
C27 H27 0.9300 . ?
N1 H1 0.8600 . ?
N1 S1 1.609(3) . ?
N2 S2 1.686(3) . ?
N2 S3 1.678(3) . ?
O1 S1 1.441(3) . ?
O2 S1 1.426(3) . ?
O3 S2 1.426(3) . ?
O4 S2 1.421(3) . ?
O5 S3 1.417(3) . ?
O6 S3 1.439(3) . ?

loop_
_geom_torsion_atom_site_label_1
_geom_torsion_atom_site_label_2
_geom_torsion_atom_site_label_3
_geom_torsion_atom_site_label_4
_geom_torsion
_geom_torsion_site_symmetry_1
_geom_torsion_site_symmetry_2
_geom_torsion_site_symmetry_3
_geom_torsion_site_symmetry_4
_geom_torsion_publ_flag
C1 C2 C3 C4 -179.3(4) . . . . ?
C1 C2 C7 C6 179.6(4) . . . . ?
C2 C3 C4 C5 -0.8(6) . . . . ?
C3 C2 C7 C6 -1.3(6) . . . . ?
C3 C4 C5 C6 -0.4(6) . . . . ?
C3 C4 C5 S1 -179.5(3) . . . . ?
C4 C5 C6 C7 0.7(6) . . . . ?
C4 C5 S1 N1 -98.9(3) . . . . ?
C4 C5 S1 O1 147.5(3) . . . . ?
C4 C5 S1 O2 16.7(4) . . . . ?
C5 C6 C7 C2 0.2(6) . . . . ?
C6 C5 S1 N1 82.0(3) . . . . ?
C6 C5 S1 O1 -31.7(4) . . . . ?
C6 C5 S1 O2 -162.5(3) . . . . ?
C7 C2 C3 C4 1.6(6) . . . . ?
C8 C9 C10 C11 163.3(3) . . . . ?
C8 C9 C10 C15 -15.0(5) . . . . ?
C8 C9 N2 S2 64.1(4) . . . . ?
C8 C9 N2 S3 -109.1(3) . . . . ?
C8 N1 S1 C5 66.6(3) . . . . ?
C8 N1 S1 O1 -178.0(3) . . . . ?
C8 N1 S1 O2 -49.1(3) . . . . ?
C9 C8 N1 S1 -176.6(2) . . . . ?
C9 C10 C11 C12 -179.0(4) . . . . ?
C9 C10 C15 C14 179.3(4) . . . . ?
C9 N2 S2 C16 106.7(3) . . . . ?
C9 N2 S2 O3 -137.1(3) . . . . ?
C9 N2 S2 O4 -8.2(3) . . . . ?
C9 N2 S3 C22 90.9(3) . . . . ?
C9 N2 S3 O5 -152.2(3) . . . . ?
C9 N2 S3 O6 -23.4(3) . . . . ?
C10 C9 N2 S2 -68.0(3) . . . . ?
C10 C9 N2 S3 118.9(3) . . . . ?
C10 C11 C12 C13 0.1(7) . . . . ?
C11 C10 C15 C14 1.0(6) . . . . ?
C11 C12 C13 C14 0.0(7) . . . . ?
C12 C13 C14 C15 0.4(7) . . . . ?
C13 C14 C15 C10 -0.9(6) . . . . ?
C15 C10 C11 C12 -0.6(6) . . . . ?
C16 C17 C18 C19 0.8(6) . . . . ?
C17 C16 C21 C20 0.3(5) . . . . ?
C17 C16 S2 N2 101.5(3) . . . . ?
C17 C16 S2 O3 -13.8(4) . . . . ?
C17 C16 S2 O4 -146.4(3) . . . . ?
C17 C18 C19 C20 -0.8(7) . . . . ?
C18 C19 C20 C21 0.5(7) . . . . ?
C19 C20 C21 C16 -0.2(6) . . . . ?
C21 C16 C17 C18 -0.6(6) . . . . ?
C21 C16 S2 N2 -81.3(3) . . . . ?
C21 C16 S2 O3 163.4(3) . . . . ?
C21 C16 S2 O4 30.8(3) . . . . ?
C22 C23 C24 C25 -0.4(7) . . . . ?
C23 C22 C27 C26 -0.8(6) . . . . ?
C23 C22 S3 N2 112.2(4) . . . . ?
C23 C22 S3 O5 -3.3(4) . . . . ?
C23 C22 S3 O6 -135.3(3) . . . . ?
C23 C24 C25 C26 2.1(7) . . . . ?
C24 C25 C26 C27 -3.2(7) . . . . ?
C25 C26 C27 C22 2.5(6) . . . . ?
C27 C22 C23 C24 -0.3(7) . . . . ?
C27 C22 S3 N2 -72.6(3) . . . . ?
C27 C22 S3 O5 172.0(3) . . . . ?
C27 C22 S3 O6 39.9(4) . . . . ?
N1 C8 C9 C10 -71.6(4) . . . . ?
N1 C8 C9 N2 158.6(3) . . . . ?
N2 C9 C10 C11 -66.5(4) . . . . ?
N2 C9 C10 C15 115.2(4) . . . . ?
S1 C5 C6 C7 179.8(3) . . . . ?
S2 C16 C17 C18 176.5(3) . . . . ?
S2 C16 C21 C20 -176.8(3) . . . . ?
S2 N2 S3 C22 -82.3(2) . . . . ?
S2 N2 S3 O5 34.5(2) . . . . ?
S2 N2 S3 O6 163.30(19) . . . . ?
S3 C22 C23 C24 174.8(3) . . . . ?
S3 C22 C27 C26 -175.9(3) . . . . ?
S3 N2 S2 C16 -80.2(2) . . . . ?
S3 N2 S2 O3 36.0(2) . . . . ?
S3 N2 S2 O4 164.85(17) . . . . ?
